data_7114454
loop_
_publ_author_name
'Moriuchi, Toshiyuki'
'Kamikawa, Masayuki'
'Bandoh, Seiji'
'Hirao, Toshikazu'

_publ_section_title
;
 Architectural formation of a conjugated bimetallic Pd(II) complex via
 oxidative complexation and a tetracyclic Pd(II) complex via
 self-assembling complexation
;
_journal_coden_ASTM CHCOFS
_journal_issue 14
_journal_name_full 'Chemical Communications (Cambridge, United Kingdom)'
_journal_page_first 1476
_journal_page_last 1477
_journal_paper_doi 10.1039/b203726m
_journal_year 2002
_chemical_formula_moiety 'C93 H85 Cl3 N12 O8 Pd4 '
_chemical_formula_sum 'C93 H85 Cl3 N12 O8 Pd4'
_chemical_formula_weight 2030.73
_space_group_IT_number 2
_symmetry_cell_setting triclinic
_symmetry_Int_Tables_number 2
_symmetry_space_group_name_Hall '-P 1'
_symmetry_space_group_name_H-M 'P -1'
_cell_angle_alpha 107.276(4)
_cell_angle_beta 101.263(4)
_cell_angle_gamma 78.927(3)
_cell_formula_units_Z 2
_cell_length_a 17.6912(5)
_cell_length_b 19.1708(3)
_cell_length_c 16.5754(7)
_cell_measurement_reflns_used 15026
_cell_measurement_temperature 296.2
_cell_measurement_theta_max 27.4
_cell_measurement_theta_min 2.3
_cell_volume 5210.4(3)
_computing_cell_refinement PROCESS-AUTO
_computing_data_collection PROCESS-AUTO
_computing_data_reduction 'teXsan Ver. 1.11'
_computing_publication_material 'teXsan Ver. 1.11'
_computing_structure_refinement SHELXL97
_computing_structure_solution DirectMethod
_diffrn_detector_area_resol_mean 5.00
_diffrn_measurement_device_type 'Rigaku RAXIS-RAPID Imaging Plate'
_diffrn_measurement_method \w
_diffrn_radiation_type 'Mo K\a'
_diffrn_radiation_wavelength 0.7107
_diffrn_reflns_av_R_equivalents 0.032
_diffrn_reflns_limit_h_max 18
_diffrn_reflns_limit_h_min -18
_diffrn_reflns_limit_k_max 22
_diffrn_reflns_limit_k_min -22
_diffrn_reflns_limit_l_max 19
_diffrn_reflns_limit_l_min -19
_diffrn_reflns_number 27983
_diffrn_reflns_theta_max 25.00
_exptl_absorpt_coefficient_mu 0.810
_exptl_absorpt_correction_type none
_exptl_crystal_colour yellow
_exptl_crystal_density_diffrn 1.294
_exptl_crystal_density_method 'not measured'
_exptl_crystal_description block
_exptl_crystal_size_max 0.800
_exptl_crystal_size_mid 0.700
_exptl_crystal_size_min 0.350
_refine_diff_density_max 3.38
_refine_diff_density_min -5.73
_refine_ls_extinction_coef 0.0000
_refine_ls_extinction_expression Fc^*^==kFc[1+0.001xFc^2^\l^3^/sin(2\q)]^-1/4^
_refine_ls_extinction_method SHELXL
_refine_ls_goodness_of_fit_ref 1.448
_refine_ls_hydrogen_treatment noref
_refine_ls_number_parameters 1085
_refine_ls_number_reflns 9139
_refine_ls_R_factor_gt 0.1403
_refine_ls_shift/su_max 6.8500
_refine_ls_structure_factor_coef Fsqd
_refine_ls_weighting_details 'w == 1/[\s^2^(Fo^2^) + (0.2000P)^2^+0.0000P] where P==(Fo^2^+2Fc^2^)/3'
_refine_ls_weighting_scheme calc
_refine_ls_wR_factor_ref 0.3921
_reflns_number_gt 9139
_reflns_number_total 15675
_reflns_threshold_expression >2.0sigma(I)
_cod_data_source_file b203726m.txt
_cod_data_source_block CCDC-178476
_cod_original_sg_symbol_H-M 'P -1         '
_cod_original_formula_sum 'C93 H85 Cl3 N12 O8 Pd4 '
_cod_database_code 7114454

loop_
_symmetry_equiv_pos_as_xyz
x,y,z
-x,-y,-z

loop_
_atom_site_label
_atom_site_type_symbol
_atom_site_fract_x
_atom_site_fract_y
_atom_site_fract_z
_atom_site_U_iso_or_equiv
_atom_site_adp_type
_atom_site_occupancy
_atom_site_calc_flag
_atom_site_refinement_flags
Pd(1) Pd 0.58317(6) 0.44192(5) 0.16923(6) 0.0673(3) Uani 1.00 d .
Pd(2) Pd 0.86841(6) 0.37887(6) 0.37007(7) 0.0714(3) Uani 1.00 d .
Pd(3) Pd 0.71301(8) 0.16396(7) 0.40587(7) 0.0967(5) Uani 1.00 d .
Pd(4) Pd 0.61358(6) 0.13210(5) 0.05492(6) 0.0649(3) Uani 1.00 d .
Cl(1) Cl 0.667(4) -0.016(4) 0.592(2) 0.8211(7) Uiso 1.00 d .
Cl(2) Cl 0.772(2) -0.050(3) 0.472(3) 0.7184(4) Uiso 1.00 d .
Cl(3) Cl 0.708(2) -0.167(2) 0.482(3) 0.6378(3) Uiso 1.00 d .
O(1) O 0.4071(6) 0.6167(6) 0.2084(6) 0.089(3) Uani 1.00 d .
O(2) O 0.7903(6) 0.4614(5) 0.3326(7) 0.088(3) Uani 1.00 d .
O(3) O 1.0962(8) 0.3859(9) 0.367(1) 0.148(5) Uani 1.00 d .
O(4) O 0.8155(6) 0.2072(6) 0.4421(7) 0.097(3) Uani 1.00 d .
O(5) O 0.588(1) 0.166(1) 0.5909(9) 0.23(1) Uani 1.00 d .
O(6) O 0.6134(7) 0.0892(5) 0.1548(6) 0.089(3) Uani 1.00 d .
O(7) O 0.6551(8) -0.0130(6) -0.1724(7) 0.111(4) Uani 1.00 d .
O(8) O 0.5632(6) 0.3533(5) 0.0650(5) 0.078(2) Uani 1.00 d .
N(1) N 0.6004(7) 0.5303(6) 0.2581(6) 0.073(3) Uani 1.00 d .
N(2) N 0.4770(7) 0.4998(6) 0.1538(7) 0.079(3) Uani 1.00 d .
N(3) N 0.6968(7) 0.4115(6) 0.2186(7) 0.074(3) Uani 1.00 d .
N(4) N 0.9475(7) 0.3058(6) 0.4038(7) 0.070(3) Uani 1.00 d .
N(5) N 0.9610(7) 0.4134(7) 0.3514(8) 0.087(3) Uani 1.00 d .
N(6) N 0.7992(7) 0.3175(6) 0.4018(8) 0.079(3) Uani 1.00 d .
N(7) N 0.6155(8) 0.1241(7) 0.3765(7) 0.095(4) Uani 1.00 d .
N(8) N 0.688(1) 0.177(1) 0.5211(9) 0.149(8) Uani 1.00 d .
N(9) N 0.7026(7) 0.1356(6) 0.2750(7) 0.073(3) Uani 1.00 d .
N(10) N 0.6075(6) 0.1669(6) -0.0447(6) 0.067(3) Uani 1.00 d .
N(11) N 0.6423(7) 0.0358(6) -0.0278(8) 0.082(3) Uani 1.00 d .
N(12) N 0.5844(6) 0.2430(5) 0.1079(6) 0.067(3) Uani 1.00 d .
C(1) C 0.5421(8) 0.5872(7) 0.2681(9) 0.072(3) Uani 1.00 d .
C(2) C 0.550(1) 0.6510(8) 0.329(1) 0.088(4) Uani 1.00 d .
C(3) C 0.624(1) 0.6560(9) 0.383(1) 0.099(5) Uani 1.00 d .
C(4) C 0.6821(9) 0.5964(8) 0.3741(8) 0.079(4) Uani 1.00 d .
C(5) C 0.6693(8) 0.5319(7) 0.3071(8) 0.070(3) Uani 1.00 d .
C(11) C 0.4667(9) 0.5677(9) 0.2038(10) 0.083(4) Uani 1.00 d .
C(12) C 0.408(1) 0.4739(8) 0.0962(10) 0.091(5) Uani 1.00 d .
C(13) C 0.386(1) 0.503(1) 0.020(1) 0.119(6) Uani 1.00 d .
C(14) C 0.310(1) 0.483(1) -0.034(1) 0.17(2) Uani 1.00 d .
C(15) C 0.238(2) 0.513(1) -0.004(1) 0.12(1) Uani 0.71 d P
C(16) C 0.170(1) 0.489(2) -0.052(2) 0.26(4) Uani 0.83 d P
C(17) C 0.172(2) 0.438(2) -0.133(2) 0.26(4) Uani 1.00 d .
C(18) C 0.243(2) 0.406(1) -0.161(1) 0.16(2) Uani 0.95 d P
C(19) C 0.312(1) 0.431(1) -0.112(1) 0.13(1) Uani 0.96 d P
C(21) C 0.7244(8) 0.4635(7) 0.2845(9) 0.071(3) Uani 1.00 d .
C(22) C 0.7439(9) 0.3423(7) 0.1880(8) 0.080(4) Uani 1.00 d .
C(23) C 0.791(1) 0.345(1) 0.124(1) 0.117(6) Uani 1.00 d .
C(24) C 0.842(1) 0.270(1) 0.094(1) 0.13(1) Uani 0.96 d P
C(25) C 0.809(1) 0.213(1) 0.029(2) 0.16(2) Uani 0.78 d P
C(26) C 0.854(2) 0.144(1) 0.005(2) 0.24(3) Uani 0.99 d P
C(27) C 0.930(2) 0.133(1) 0.048(2) 0.22(3) Uani 1.00 d P
C(28) C 0.962(2) 0.187(2) 0.111(3) 0.15(3) Uani 0.57 d P
C(29) C 0.916(1) 0.257(1) 0.134(2) 0.17(2) Uani 1.00 d .
C(30) C 0.684(2) -0.072(2) 0.489(2) 0.6138(5) Uiso 1.00 d .
C(101) C 1.020(1) 0.3078(9) 0.3983(10) 0.092(4) Uani 1.00 d .
C(102) C 1.0789(10) 0.251(1) 0.419(1) 0.126(7) Uani 1.00 d .
C(103) C 1.053(2) 0.198(1) 0.448(2) 0.151(9) Uani 1.00 d .
C(104) C 0.979(1) 0.1967(9) 0.451(1) 0.103(6) Uani 1.00 d .
C(105) C 0.9261(10) 0.2522(8) 0.4275(9) 0.090(5) Uani 1.00 d .
C(111) C 1.028(1) 0.375(1) 0.372(1) 0.100(5) Uani 1.00 d .
C(112) C 0.965(1) 0.4805(9) 0.326(1) 0.096(5) Uani 1.00 d .
C(113) C 0.968(1) 0.5479(9) 0.401(1) 0.100(5) Uani 1.00 d .
C(114) C 0.961(1) 0.6181(10) 0.375(1) 0.11(1) Uani 0.96 d P
C(115) C 1.028(1) 0.635(1) 0.357(1) 0.15(1) Uani 0.97 d P
C(116) C 1.024(2) 0.698(2) 0.326(2) 0.17(2) Uani 0.95 d P
C(117) C 0.953(2) 0.741(2) 0.314(3) 0.21(3) Uani 1.00 d .
C(118) C 0.885(2) 0.722(2) 0.328(2) 0.24(5) Uani 1.00 d .
C(119) C 0.888(1) 0.659(1) 0.355(2) 0.15(1) Uani 1.00 d .
C(121) C 0.8388(10) 0.2591(9) 0.4237(9) 0.090(4) Uani 1.00 d .
C(122) C 0.7146(10) 0.3353(9) 0.400(1) 0.096(5) Uani 1.00 d .
C(123) C 0.6881(9) 0.413(1) 0.453(1) 0.100(5) Uani 1.00 d .
C(124) C 0.7199(9) 0.431(1) 0.5482(10) 0.099(9) Uani 0.93 d P
C(125) C 0.771(1) 0.484(1) 0.584(1) 0.11(1) Uani 0.85 d P
C(126) C 0.797(1) 0.502(2) 0.672(1) 0.18(2) Uani 0.91 d P
C(127) C 0.771(2) 0.468(2) 0.724(1) 0.20(2) Uani 1.00 d .
C(128) C 0.720(2) 0.418(2) 0.689(1) 0.13(2) Uani 0.83 d P
C(129) C 0.693(1) 0.399(1) 0.600(1) 0.16(2) Uani 1.00 d .
C(201) C 0.578(1) 0.130(1) 0.437(1) 0.122(7) Uani 1.00 d .
C(202) C 0.509(2) 0.096(2) 0.420(1) 0.20(1) Uani 1.00 d .
C(203) C 0.476(1) 0.071(1) 0.332(1) 0.144(8) Uani 1.00 d .
C(204) C 0.520(1) 0.072(1) 0.268(1) 0.109(6) Uani 1.00 d .
C(205) C 0.588(1) 0.1005(9) 0.2937(10) 0.093(5) Uani 1.00 d .
C(211) C 0.615(2) 0.164(1) 0.527(1) 0.15(1) Uani 1.00 d .
C(212) C 0.737(2) 0.205(1) 0.605(1) 0.18(1) Uani 1.00 d .
C(213) C 0.781(2) 0.142(2) 0.635(2) 0.27(2) Uani 1.00 d .
C(214) C 0.829(2) 0.175(3) 0.718(3) 0.000(1) Uiso 1.00 d .
C(215) C 0.903(2) 0.137(2) 0.737(2) 0.43(3) Uani 1.00 d .
C(216) C 0.953(2) 0.168(2) 0.811(2) 0.32(3) Uani 1.00 d .
C(217) C 0.930(3) 0.234(2) 0.864(2) 0.25(4) Uani 0.68 d P
C(218) C 0.854(3) 0.274(2) 0.848(3) 0.54(8) Uani 1.00 d .
C(219) C 0.805(3) 0.242(3) 0.774(4) 0.543(1) Uiso 1.00 d .
C(221) C 0.6441(9) 0.1079(7) 0.2343(9) 0.076(4) Uani 1.00 d .
C(222) C 0.7637(10) 0.1434(9) 0.228(1) 0.095(4) Uani 1.00 d .
C(223) C 0.842(1) 0.0914(10) 0.243(1) 0.122(6) Uani 1.00 d .
C(224) C 0.837(1) 0.0108(9) 0.203(1) 0.11(1) Uani 0.83 d P
C(225) C 0.804(1) -0.029(1) 0.246(1) 0.16(1) Uani 1.00 d .
C(226) C 0.798(2) -0.103(1) 0.208(2) 0.21(3) Uani 1.00 d .
C(227) C 0.829(2) -0.139(1) 0.133(2) 0.20(3) Uani 0.93 d P
C(228) C 0.858(2) -0.100(1) 0.092(2) 0.16(2) Uani 0.90 d P
C(229) C 0.864(2) -0.025(1) 0.128(2) 0.15(2) Uani 0.80 d P
C(301) C 0.6219(9) 0.1165(8) -0.1163(8) 0.077(4) Uani 1.00 d .
C(302) C 0.619(1) 0.1396(10) -0.1903(9) 0.092(4) Uani 1.00 d .
C(303) C 0.602(1) 0.213(1) -0.1837(9) 0.098(5) Uani 1.00 d .
C(304) C 0.5893(9) 0.2632(8) -0.1066(8) 0.084(4) Uani 1.00 d .
C(305) C 0.5909(7) 0.2404(6) -0.0343(8) 0.068(3) Uani 1.00 d .
C(311) C 0.6424(10) 0.0395(8) -0.1078(9) 0.086(4) Uani 1.00 d .
C(312) C 0.664(1) -0.0360(8) -0.008(1) 0.097(5) Uani 1.00 d .
C(313) C 0.594(1) -0.0780(10) -0.027(2) 0.145(9) Uani 1.00 d .
C(314) C 0.604(1) -0.133(1) 0.028(2) 0.17(2) Uani 0.95 d P
C(315) C 0.643(2) -0.202(1) -0.002(2) 0.26(4) Uani 0.72 d P
C(316) C 0.656(3) -0.255(2) 0.047(3) 0.714(2) Uiso 1.00 d .
C(317) C 0.626(4) -0.234(2) 0.125(3) 0.0863(4) Uiso 0.28 d P
C(318) C 0.586(2) -0.163(2) 0.154(2) 0.14(3) Uani 0.43 d P
C(319) C 0.576(2) -0.113(2) 0.105(2) 0.17(3) Uani 0.73 d P
C(321) C 0.5781(7) 0.2826(7) 0.0523(8) 0.066(3) Uani 1.00 d .
C(322) C 0.5696(8) 0.2783(7) 0.1937(8) 0.071(3) Uani 1.00 d .
C(323) C 0.485(1) 0.2851(9) 0.2063(10) 0.095(5) Uani 1.00 d .
C(324) C 0.475(1) 0.325(1) 0.296(1) 0.12(1) Uani 1.00 d .
C(325) C 0.496(1) 0.2873(9) 0.360(1) 0.14(1) Uani 1.00 d .
C(326) C 0.489(2) 0.326(1) 0.446(1) 0.17(2) Uani 1.00 d .
C(327) C 0.462(2) 0.400(1) 0.465(1) 0.17(2) Uani 1.00 d .
C(328) C 0.441(2) 0.4366(10) 0.403(2) 0.16(2) Uani 0.98 d P
C(329) C 0.450(1) 0.399(1) 0.319(1) 0.12(1) Uani 0.98 d P
H(1) H 0.5074 0.6915 0.3354 0.1060 Uiso 1.00 calc .
H(2) H 0.6338 0.7015 0.4249 0.1172 Uiso 1.00 calc .
H(3) H 0.7306 0.5982 0.4124 0.0973 Uiso 1.00 calc .
H(4) H 0.4163 0.4213 0.0771 0.1145 Uiso 1.00 calc .
H(5) H 0.3645 0.4884 0.1277 0.1145 Uiso 1.00 calc .
H(6) H 0.3815 0.5561 0.0386 0.1447 Uiso 1.00 calc .
H(7) H 0.4263 0.4852 -0.0148 0.1447 Uiso 1.00 calc .
H(8) H 0.2367 0.5494 0.0496 0.1341 Uiso 1.00 calc .
H(9) H 0.1219 0.5049 -0.0312 0.3172 Uiso 1.00 calc .
H(10) H 0.1252 0.4233 -0.1678 0.2953 Uiso 1.00 calc .
H(11) H 0.2460 0.3706 -0.2160 0.1905 Uiso 1.00 calc .
H(12) H 0.3611 0.4090 -0.1311 0.1593 Uiso 1.00 calc .
H(13) H 0.7795 0.3307 0.2352 0.0948 Uiso 1.00 calc .
H(14) H 0.7121 0.3053 0.1632 0.0948 Uiso 1.00 calc .
H(15) H 0.7560 0.3551 0.0759 0.1394 Uiso 1.00 calc .
H(16) H 0.8226 0.3824 0.1481 0.1394 Uiso 1.00 calc .
H(17) H 0.7560 0.2210 0.0037 0.1990 Uiso 1.00 calc .
H(18) H 0.8337 0.1057 -0.0387 0.2612 Uiso 1.00 calc .
H(19) H 0.9606 0.0873 0.0314 0.2710 Uiso 1.00 calc .
H(20) H 1.0131 0.1793 0.1398 0.1876 Uiso 1.00 calc .
H(21) H 0.9378 0.2977 0.1759 0.2084 Uiso 1.00 calc .
H(22) H 1.1320 0.2478 0.4126 0.1461 Uiso 1.00 calc .
H(23) H 1.0928 0.1624 0.4676 0.1834 Uiso 1.00 calc .
H(24) H 0.9632 0.1592 0.4690 0.1260 Uiso 1.00 calc .
H(25) H 1.0092 0.4738 0.2999 0.1187 Uiso 1.00 calc .
H(26) H 0.9190 0.4902 0.2873 0.1187 Uiso 1.00 calc .
H(27) H 0.9265 0.5522 0.4322 0.1198 Uiso 1.00 calc .
H(28) H 1.0164 0.5417 0.4374 0.1198 Uiso 1.00 calc .
H(29) H 1.0766 0.6061 0.3678 0.1770 Uiso 1.00 calc .
H(30) H 1.0706 0.7099 0.3150 0.2450 Uiso 1.00 calc .
H(31) H 0.9517 0.7832 0.2934 0.2669 Uiso 1.00 calc .
H(32) H 0.8375 0.7553 0.3219 0.3575 Uiso 1.00 calc .
H(33) H 0.8415 0.6451 0.3602 0.1802 Uiso 1.00 calc .
H(34) H 0.6899 0.3302 0.3429 0.1155 Uiso 1.00 calc .
H(35) H 0.6976 0.3014 0.4226 0.1155 Uiso 1.00 calc .
H(36) H 0.7050 0.4462 0.4296 0.1242 Uiso 1.00 calc .
H(37) H 0.6332 0.4201 0.4464 0.1242 Uiso 1.00 calc .
H(38) H 0.7876 0.5065 0.5477 0.1335 Uiso 1.00 calc .
H(39) H 0.8300 0.5392 0.6970 0.2390 Uiso 1.00 calc .
H(40) H 0.7929 0.4772 0.7820 0.2354 Uiso 1.00 calc .
H(41) H 0.7004 0.3981 0.7257 0.1702 Uiso 1.00 calc .
H(42) H 0.6618 0.3598 0.5758 0.2071 Uiso 1.00 calc .
H(43) H 0.4831 0.0972 0.4643 0.2261 Uiso 1.00 calc .
H(44) H 0.4264 0.0541 0.3180 0.1677 Uiso 1.00 calc .
H(45) H 0.5001 0.0544 0.2090 0.1318 Uiso 1.00 calc .
H(46) H 0.7689 0.2367 0.6001 0.2309 Uiso 1.00 calc .
H(47) H 0.7005 0.2359 0.6455 0.2309 Uiso 1.00 calc .
H(48) H 0.7437 0.1158 0.6436 0.3000 Uiso 1.00 calc .
H(49) H 0.8117 0.1158 0.5970 0.3000 Uiso 1.00 calc .
H(50) H 0.9118 0.0919 0.7010 0.3701 Uiso 1.00 calc .
H(51) H 1.0006 0.1412 0.8212 0.3531 Uiso 1.00 calc .
H(52) H 0.9668 0.2555 0.9097 0.2799 Uiso 1.00 calc .
H(53) H 0.8418 0.3248 0.8855 0.5477 Uiso 1.00 calc .
H(54) H 0.7499 0.2698 0.7695 0.7774 Uiso 1.00 calc .
H(55) H 0.7436 0.1310 0.1678 0.1111 Uiso 1.00 calc .
H(56) H 0.7726 0.1930 0.2456 0.1111 Uiso 1.00 calc .
H(57) H 0.8806 0.1045 0.2196 0.1464 Uiso 1.00 calc .
H(58) H 0.8573 0.0987 0.3026 0.1464 Uiso 1.00 calc .
H(59) H 0.7866 -0.0045 0.2990 0.1873 Uiso 1.00 calc .
H(60) H 0.7721 -0.1291 0.2321 0.2617 Uiso 1.00 calc .
H(61) H 0.8306 -0.1908 0.1094 0.2358 Uiso 1.00 calc .
H(62) H 0.8757 -0.1245 0.0377 0.1890 Uiso 1.00 calc .
H(63) H 0.8871 0.0003 0.1005 0.1647 Uiso 1.00 calc .
H(64) H 0.6257 0.1054 -0.2434 0.1113 Uiso 1.00 calc .
H(65) H 0.6001 0.2311 -0.2317 0.1176 Uiso 1.00 calc .
H(66) H 0.5780 0.3139 -0.1029 0.0975 Uiso 1.00 calc .
H(67) H 0.7032 -0.0651 -0.0397 0.1155 Uiso 1.00 calc .
H(68) H 0.6835 -0.0278 0.0519 0.1155 Uiso 1.00 calc .
H(69) H 0.5490 -0.0448 -0.0182 0.1762 Uiso 1.00 calc .
H(70) H 0.5910 -0.1070 -0.0854 0.1762 Uiso 1.00 calc .
H(71) H 0.6587 -0.2182 -0.0536 0.3224 Uiso 1.00 calc .
H(72) H 0.6770 -0.3042 0.0286 0.7899 Uiso 1.00 calc .
H(73) H 0.6338 -0.2655 0.1642 0.1460 Uiso 1.00 calc .
H(74) H 0.5637 -0.1467 0.2079 0.1010 Uiso 1.00 calc .
H(75) H 0.5532 -0.0608 0.1282 0.2087 Uiso 1.00 calc .
H(76) H 0.6014 0.2510 0.2301 0.0837 Uiso 1.00 calc .
H(77) H 0.5833 0.3270 0.2100 0.0837 Uiso 1.00 calc .
H(78) H 0.4519 0.3115 0.1691 0.1147 Uiso 1.00 calc .
H(79) H 0.4708 0.2371 0.1932 0.1147 Uiso 1.00 calc .
H(80) H 0.5149 0.2366 0.3461 0.1719 Uiso 1.00 calc .
H(81) H 0.5006 0.3002 0.4889 0.2186 Uiso 1.00 calc .
H(82) H 0.4567 0.4266 0.5224 0.1945 Uiso 1.00 calc .
H(83) H 0.4205 0.4879 0.4171 0.2075 Uiso 1.00 calc .
H(84) H 0.4391 0.4258 0.2767 0.1446 Uiso 1.00 calc .
H(85) H 0.6339 -0.0658 0.4401 0.4966 Uiso 1.00 calc .

loop_
_atom_site_aniso_label
_atom_site_aniso_U_11
_atom_site_aniso_U_22
_atom_site_aniso_U_33
_atom_site_aniso_U_12
_atom_site_aniso_U_13
_atom_site_aniso_U_23
Pd(1) 0.0912(7) 0.0509(5) 0.0616(6) -0.0096(5) 0.0000(5) 0.0255(4)
Pd(2) 0.0792(7) 0.0661(6) 0.0728(6) -0.0205(5) -0.0063(5) 0.0294(5)
Pd(3) 0.133(1) 0.1019(9) 0.0744(7) -0.0622(8) -0.0250(7) 0.0506(6)
Pd(4) 0.0868(7) 0.0510(5) 0.0561(5) -0.0131(5) 0.0016(5) 0.0167(4)
O(1) 0.100(7) 0.082(6) 0.088(6) 0.004(6) 0.008(5) 0.040(5)
O(2) 0.095(7) 0.067(5) 0.108(7) -0.023(5) -0.010(6) 0.038(5)
O(3) 0.104(10) 0.15(1) 0.21(2) -0.018(9) 0.031(10) 0.07(1)
O(4) 0.109(8) 0.092(7) 0.104(7) -0.051(6) -0.041(6) 0.061(6)
O(5) 0.32(2) 0.35(3) 0.071(8) -0.23(2) 0.01(1) 0.06(1)
O(6) 0.142(9) 0.062(5) 0.072(6) -0.029(6) 0.006(6) 0.029(4)
O(7) 0.150(10) 0.080(7) 0.082(7) -0.007(7) 0.027(6) -0.010(6)
O(8) 0.116(7) 0.055(5) 0.059(5) -0.009(5) -0.008(5) 0.025(4)
N(1) 0.107(8) 0.057(6) 0.061(6) -0.024(6) 0.009(6) 0.022(5)
N(2) 0.094(8) 0.058(6) 0.082(7) -0.010(6) -0.006(6) 0.029(6)
N(3) 0.089(8) 0.063(6) 0.074(7) -0.009(6) -0.002(6) 0.033(5)
N(4) 0.071(7) 0.059(6) 0.079(7) -0.011(5) -0.003(5) 0.024(5)
N(5) 0.075(8) 0.089(8) 0.108(9) -0.031(7) -0.007(7) 0.042(7)
N(6) 0.090(8) 0.066(6) 0.090(8) -0.017(6) -0.008(6) 0.044(6)
N(7) 0.14(1) 0.103(9) 0.061(7) -0.067(8) -0.018(7) 0.043(6)
N(8) 0.23(2) 0.16(2) 0.087(9) -0.14(2) -0.06(1) 0.059(10)
N(9) 0.081(7) 0.064(6) 0.085(7) -0.021(6) -0.003(6) 0.039(5)
N(10) 0.068(6) 0.081(7) 0.054(5) -0.018(6) 0.003(5) 0.020(5)
N(11) 0.089(8) 0.065(6) 0.074(7) -0.007(6) -0.004(6) 0.005(5)
N(12) 0.099(7) 0.048(5) 0.055(5) -0.015(5) 0.003(5) 0.020(4)
C(1) 0.093(9) 0.051(7) 0.082(9) -0.003(7) 0.018(7) 0.034(7)
C(2) 0.11(1) 0.061(8) 0.090(10) -0.008(8) 0.017(9) 0.018(7)
C(3) 0.14(1) 0.067(9) 0.084(10) -0.027(10) 0.016(10) 0.012(8)
C(4) 0.10(1) 0.067(8) 0.063(8) -0.017(8) 0.006(7) 0.014(6)
C(5) 0.081(9) 0.060(7) 0.078(8) -0.024(7) -0.007(7) 0.036(6)
C(11) 0.10(1) 0.079(9) 0.085(10) -0.016(8) 0.003(8) 0.051(8)
C(12) 0.13(1) 0.062(8) 0.088(10) -0.012(9) 0.001(9) 0.043(7)
C(13) 0.14(2) 0.13(2) 0.10(1) -0.05(1) -0.03(1) 0.06(1)
C(14) 0.24(4) 0.16(3) 0.13(2) -0.09(3) -0.05(2) 0.09(2)
C(15) 0.08(2) 0.14(2) 0.15(3) 0.01(2) 0.00(2) 0.06(2)
C(16) 0.12(3) 0.5(1) 0.27(6) 0.04(4) -0.02(3) 0.24(7)
C(17) 0.20(4) 0.41(7) 0.27(6) -0.15(4) -0.11(4) 0.28(5)
C(18) 0.24(4) 0.17(3) 0.11(2) -0.12(3) -0.06(2) 0.08(2)
C(19) 0.17(2) 0.15(2) 0.10(2) -0.06(2) -0.03(1) 0.08(2)
C(21) 0.072(8) 0.059(7) 0.086(8) -0.015(6) -0.005(7) 0.033(6)
C(22) 0.11(1) 0.062(7) 0.064(8) -0.012(7) -0.003(7) 0.019(6)
C(23) 0.13(1) 0.11(1) 0.12(1) 0.01(1) 0.06(1) 0.04(1)
C(24) 0.11(2) 0.13(2) 0.13(2) 0.04(1) 0.06(1) 0.04(1)
C(25) 0.15(3) 0.09(2) 0.23(4) 0.00(2) 0.10(3) -0.02(2)
C(26) 0.20(4) 0.12(2) 0.39(6) -0.01(2) 0.16(4) -0.01(3)
C(27) 0.17(4) 0.14(3) 0.38(7) 0.07(2) 0.15(4) 0.10(3)
C(28) 0.20(6) 0.11(4) 0.14(4) 0.03(3) 0.04(3) 0.05(3)
C(29) 0.14(3) 0.19(3) 0.17(3) 0.02(2) 0.06(2) 0.05(2)
C(101) 0.10(1) 0.09(1) 0.083(10) -0.035(10) 0.004(8) 0.020(8)
C(102) 0.07(1) 0.11(1) 0.18(2) 0.009(10) -0.02(1) 0.05(1)
C(103) 0.17(2) 0.10(2) 0.15(2) 0.00(2) -0.04(2) 0.05(1)
C(104) 0.08(1) 0.08(1) 0.15(2) -0.024(9) -0.03(1) 0.05(1)
C(105) 0.11(1) 0.074(9) 0.085(10) -0.036(9) -0.038(8) 0.035(8)
C(111) 0.09(1) 0.11(1) 0.10(1) -0.03(1) 0.020(9) 0.011(9)
C(112) 0.12(1) 0.09(1) 0.10(1) -0.03(1) 0.007(10) 0.044(9)
C(113) 0.12(1) 0.082(10) 0.10(1) -0.026(9) -0.005(10) 0.039(9)
C(114) 0.15(2) 0.09(1) 0.10(1) -0.06(1) -0.03(1) 0.04(1)
C(115) 0.20(3) 0.16(2) 0.14(2) -0.11(2) -0.02(2) 0.07(2)
C(116) 0.21(4) 0.14(5) 0.19(4) -0.08(3) 0.07(3) 0.02(3)
C(117) 0.28(7) 0.18(5) 0.23(4) -0.13(5) 0.00(4) 0.10(3)
C(118) 0.4(1) 0.12(4) 0.19(4) -0.04(4) -0.10(5) 0.06(3)
C(119) 0.17(3) 0.12(2) 0.18(2) -0.05(2) -0.02(2) 0.08(2)
C(121) 0.11(1) 0.09(1) 0.065(8) -0.039(10) -0.008(8) 0.027(8)
C(122) 0.09(1) 0.10(1) 0.11(1) -0.043(9) -0.012(9) 0.041(9)
C(123) 0.09(1) 0.09(1) 0.12(1) -0.005(9) -0.004(9) 0.04(1)
C(124) 0.09(1) 0.13(2) 0.10(1) 0.02(1) 0.04(1) 0.06(1)
C(125) 0.10(2) 0.11(2) 0.12(2) -0.02(1) 0.04(1) 0.02(1)
C(126) 0.21(3) 0.26(5) 0.13(3) -0.15(3) 0.05(2) 0.02(2)
C(127) 0.21(4) 0.26(4) 0.16(2) -0.06(3) 0.02(2) 0.07(2)
C(128) 0.13(2) 0.19(3) 0.09(2) -0.02(2) 0.04(1) 0.06(2)
C(129) 0.16(2) 0.18(3) 0.17(3) -0.03(2) 0.04(2) 0.11(3)
C(201) 0.16(2) 0.16(2) 0.08(1) -0.09(2) 0.00(1) 0.04(1)
C(202) 0.24(3) 0.32(4) 0.07(1) -0.19(3) 0.01(1) 0.03(2)
C(203) 0.15(2) 0.18(2) 0.12(1) -0.12(2) 0.01(1) 0.03(1)
C(204) 0.13(1) 0.14(1) 0.075(10) -0.07(1) -0.021(10) 0.041(9)
C(205) 0.12(1) 0.09(1) 0.085(10) -0.046(10) -0.002(9) 0.048(8)
C(211) 0.22(2) 0.19(2) 0.07(1) -0.14(2) -0.01(1) 0.04(1)
C(212) 0.31(4) 0.22(3) 0.07(1) -0.18(3) -0.05(2) 0.08(1)
C(213) 0.30(3) 0.45(6) 0.09(2) -0.21(4) -0.10(2) 0.13(3)
C(215) 0.30(4) 0.25(5) 0.62(7) -0.05(4) -0.24(4) 0.15(5)
C(216) 0.24(4) 0.43(8) 0.34(6) -0.19(5) -0.13(4) 0.20(6)
C(217) 0.5(1) 0.15(3) 0.11(3) -0.11(5) -0.08(4) 0.03(2)
C(218) 0.7(1) 0.6(1) 0.5(2) -0.11(10) 0.0(1) 0.3(1)
C(221) 0.10(1) 0.059(7) 0.077(8) -0.026(7) -0.003(7) 0.033(6)
C(222) 0.11(1) 0.081(10) 0.09(1) -0.004(9) -0.009(9) 0.044(8)
C(223) 0.13(2) 0.10(1) 0.13(2) -0.03(1) 0.00(1) 0.03(1)
C(224) 0.06(1) 0.08(1) 0.16(2) 0.01(1) 0.00(1) 0.02(1)
C(225) 0.15(2) 0.09(2) 0.23(3) -0.01(1) -0.02(2) 0.09(2)
C(226) 0.16(3) 0.12(3) 0.34(6) -0.01(2) -0.03(3) 0.09(3)
C(227) 0.14(3) 0.12(2) 0.31(6) 0.02(2) 0.01(3) 0.06(3)
C(228) 0.15(3) 0.11(3) 0.19(3) 0.01(2) 0.04(2) 0.01(2)
C(229) 0.13(2) 0.08(2) 0.25(4) 0.02(1) 0.06(2) 0.04(2)
C(301) 0.09(1) 0.073(8) 0.061(8) -0.013(7) 0.010(7) 0.011(6)
C(302) 0.12(1) 0.10(1) 0.059(8) -0.028(10) 0.003(8) 0.025(8)
C(303) 0.14(1) 0.11(1) 0.056(8) -0.02(1) 0.009(8) 0.037(8)
C(304) 0.11(1) 0.088(9) 0.060(8) -0.018(8) 0.005(7) 0.034(7)
C(305) 0.081(8) 0.052(6) 0.068(7) -0.012(6) -0.004(6) 0.022(6)
C(311) 0.11(1) 0.071(9) 0.073(9) -0.030(8) 0.019(8) -0.001(7)
C(312) 0.12(1) 0.057(8) 0.11(1) -0.016(8) 0.012(9) 0.018(8)
C(313) 0.11(1) 0.08(1) 0.24(3) -0.04(1) -0.07(2) 0.08(1)
C(314) 0.09(2) 0.10(2) 0.30(6) -0.04(2) -0.04(2) 0.05(3)
C(315) 0.15(3) 0.16(5) 0.35(6) -0.05(3) -0.11(3) -0.07(4)
C(318) 0.08(3) 0.25(6) 0.10(3) -0.02(3) 0.03(2) 0.08(3)
C(319) 0.13(3) 0.17(4) 0.22(6) -0.01(2) 0.06(3) 0.05(4)
C(321) 0.079(8) 0.057(7) 0.059(7) -0.016(6) -0.008(6) 0.017(5)
C(322) 0.102(10) 0.052(6) 0.063(7) -0.008(6) 0.008(6) 0.025(6)
C(323) 0.11(1) 0.10(1) 0.074(9) -0.025(10) 0.018(9) 0.021(8)
C(324) 0.13(2) 0.11(2) 0.12(2) -0.02(1) 0.03(1) 0.03(1)
C(325) 0.21(3) 0.11(2) 0.11(2) 0.02(2) 0.07(2) 0.04(1)
C(326) 0.25(4) 0.16(3) 0.11(2) -0.02(2) 0.05(2) 0.02(2)
C(327) 0.25(3) 0.14(3) 0.12(2) -0.06(2) 0.10(2) -0.02(2)
C(328) 0.28(4) 0.09(2) 0.12(3) 0.00(2) 0.13(2) 0.01(2)
C(329) 0.15(2) 0.11(2) 0.12(2) 0.00(1) 0.04(1) 0.06(1)

loop_
_atom_type_symbol
_atom_type_description
_atom_type_scat_dispersion_real
_atom_type_scat_dispersion_imag
_atom_type_scat_source
C C 0.003 0.002
;International Tables for Crystallography
(1992, Vol. C, Tables 4.2.6.8 and 6.1.1.4)
;
H H 0.000 0.000
;International Tables for Crystallography
(1992, Vol. C, Table 6.1.1.4)
;
O O 0.011 0.006
;International Tables for Crystallography
(1992, Vol. C, Tables 4.2.6.8 and 6.1.1.4)
;
N N 0.006 0.003
;International Tables for Crystallography
(1992, Vol. C, Tables 4.2.6.8 and 6.1.1.4)
;
Pd Pd -0.999 1.007
;International Tables for Crystallography
(1992, Vol. C, Tables 4.2.6.8 and 6.1.1.4)
;
Cl Cl 0.148 0.159
;International Tables for Crystallography
(1992, Vol. C, Tables 4.2.6.8 and 6.1.1.4)
;

loop_
_geom_angle_atom_site_label_1
_geom_angle_atom_site_label_2
_geom_angle_atom_site_label_3
_geom_angle
_geom_angle_publ_flag
O(8) Pd(1) N(1) 174.1(5) yes
O(8) Pd(1) N(2) 96.3(4) yes
O(8) Pd(1) N(3) 102.3(4) yes
N(1) Pd(1) N(2) 81.2(4) yes
N(1) Pd(1) N(3) 80.3(4) yes
N(2) Pd(1) N(3) 161.4(4) yes
O(2) Pd(2) N(4) 175.4(5) yes
O(2) Pd(2) N(5) 94.5(5) yes
O(2) Pd(2) N(6) 103.9(5) yes
N(4) Pd(2) N(5) 81.0(5) yes
N(4) Pd(2) N(6) 80.7(5) yes
N(5) Pd(2) N(6) 161.6(5) yes
O(4) Pd(3) N(7) 177.6(5) yes
O(4) Pd(3) N(8) 97.8(7) yes
O(4) Pd(3) N(9) 102.1(5) yes
N(7) Pd(3) N(8) 79.8(7) yes
N(7) Pd(3) N(9) 80.2(5) yes
N(8) Pd(3) N(9) 160.0(7) yes
O(6) Pd(4) N(10) 175.1(4) yes
O(6) Pd(4) N(11) 96.0(5) yes
O(6) Pd(4) N(12) 102.0(4) yes
N(10) Pd(4) N(11) 81.3(5) yes
N(10) Pd(4) N(12) 80.8(4) yes
N(11) Pd(4) N(12) 162.0(5) yes
Pd(2) O(2) C(21) 134.2(9) yes
Pd(3) O(4) C(121) 132.1(10) yes
Pd(4) O(6) C(221) 131(1) yes
Pd(1) O(8) C(321) 134.1(8) yes
Pd(1) N(1) C(1) 118.6(9) yes
Pd(1) N(1) C(5) 118.1(8) yes
C(1) N(1) C(5) 123.3(10) yes
Pd(1) N(2) C(11) 116.7(9) yes
Pd(1) N(2) C(12) 127.3(8) yes
C(11) N(2) C(12) 115(1) yes
Pd(1) N(3) C(21) 113.0(8) yes
Pd(1) N(3) C(22) 125.9(8) yes
C(21) N(3) C(22) 121(1) yes
Pd(2) N(4) C(101) 118(1) yes
Pd(2) N(4) C(105) 118.6(10) yes
C(101) N(4) C(105) 122(1) yes
Pd(2) N(5) C(111) 114(1) yes
Pd(2) N(5) C(112) 128.8(10) yes
C(111) N(5) C(112) 116(1) yes
Pd(2) N(6) C(121) 113(1) yes
Pd(2) N(6) C(122) 125(1) yes
C(121) N(6) C(122) 121(1) yes
Pd(3) N(7) C(201) 117(1) yes
Pd(3) N(7) C(205) 117(1) yes
C(201) N(7) C(205) 124(1) yes
Pd(3) N(8) C(211) 117(1) yes
Pd(3) N(8) C(212) 127(1) yes
C(211) N(8) C(212) 114(1) yes
Pd(3) N(9) C(221) 117(1) yes
Pd(3) N(9) C(222) 123.2(8) yes
C(221) N(9) C(222) 119(1) yes
Pd(4) N(10) C(301) 117(1) yes
Pd(4) N(10) C(305) 117.0(8) yes
C(301) N(10) C(305) 125(1) yes
Pd(4) N(11) C(311) 114.8(10) yes
Pd(4) N(11) C(312) 125(1) yes
C(311) N(11) C(312) 119(1) yes
Pd(4) N(12) C(321) 112.6(7) yes
Pd(4) N(12) C(322) 126.8(9) yes
C(321) N(12) C(322) 120.5(10) yes
N(1) C(1) C(2) 122(1) yes
N(1) C(1) C(11) 111(1) yes
C(2) C(1) C(11) 126(1) yes
C(1) C(2) C(3) 116(1) yes
C(2) C(3) C(4) 120(1) yes
C(3) C(4) C(5) 118(1) yes
N(1) C(5) C(4) 118(1) yes
N(1) C(5) C(21) 114(1) yes
C(4) C(5) C(21) 127(1) yes
O(1) C(11) N(2) 130(1) yes
O(1) C(11) C(1) 117(1) yes
N(2) C(11) C(1) 111(1) yes
N(2) C(12) C(13) 113(1) yes
C(12) C(13) C(14) 113(2) yes
C(13) C(14) C(15) 120(1) yes
C(13) C(14) C(19) 118(1) yes
C(15) C(14) C(19) 120(1) yes
C(14) C(15) C(16) 119(2) yes
C(15) C(16) C(17) 120(2) yes
C(16) C(17) C(18) 120(2) yes
C(17) C(18) C(19) 118(1) yes
C(14) C(19) C(18) 120(2) yes
O(2) C(21) N(3) 129(1) yes
O(2) C(21) C(5) 116(1) yes
N(3) C(21) C(5) 114(1) yes
N(3) C(22) C(23) 112(1) yes
C(22) C(23) C(24) 110(1) yes
C(23) C(24) C(25) 119(1) yes
C(23) C(24) C(29) 120(1) yes
C(25) C(24) C(29) 119(1) yes
C(24) C(25) C(26) 119(2) yes
C(25) C(26) C(27) 118(2) yes
C(26) C(27) C(28) 122(2) yes
C(27) C(28) C(29) 118(2) yes
C(24) C(29) C(28) 121(2) yes
Cl(1) C(30) Cl(2) 105(3) yes
Cl(1) C(30) Cl(3) 114(3) yes
Cl(2) C(30) Cl(3) 102(2) yes
N(4) C(101) C(102) 119(1) yes
N(4) C(101) C(111) 112(1) yes
C(102) C(101) C(111) 128(1) yes
C(101) C(102) C(103) 115(1) yes
C(102) C(103) C(104) 123(2) yes
C(103) C(104) C(105) 116(2) yes
N(4) C(105) C(104) 122(1) yes
N(4) C(105) C(121) 113(1) yes
C(104) C(105) C(121) 124(1) yes
O(3) C(111) N(5) 127(2) yes
O(3) C(111) C(101) 119(1) yes
N(5) C(111) C(101) 113(1) yes
N(5) C(112) C(113) 112(1) yes
C(112) C(113) C(114) 112(1) yes
C(113) C(114) C(115) 117(1) yes
C(113) C(114) C(119) 121(2) yes
C(115) C(114) C(119) 119(2) yes
C(114) C(115) C(116) 119(2) yes
C(115) C(116) C(117) 119(3) yes
C(116) C(117) C(118) 121(3) yes
C(117) C(118) C(119) 119(2) yes
C(114) C(119) C(118) 119(2) yes
O(4) C(121) N(6) 130(1) yes
O(4) C(121) C(105) 115(1) yes
N(6) C(121) C(105) 114(1) yes
N(6) C(122) C(123) 113(1) yes
C(122) C(123) C(124) 116(1) yes
C(123) C(124) C(125) 120(1) yes
C(123) C(124) C(129) 119(1) yes
C(125) C(124) C(129) 119(1) yes
C(124) C(125) C(126) 119(2) yes
C(125) C(126) C(127) 119(2) yes
C(126) C(127) C(128) 120(1) yes
C(127) C(128) C(129) 120(2) yes
C(124) C(129) C(128) 119(2) yes
N(7) C(201) C(202) 119(1) yes
N(7) C(201) C(211) 117(2) yes
C(202) C(201) C(211) 121(2) yes
C(201) C(202) C(203) 117(2) yes
C(202) C(203) C(204) 117(2) yes
C(203) C(204) C(205) 118(1) yes
N(7) C(205) C(204) 120(1) yes
N(7) C(205) C(221) 112(1) yes
C(204) C(205) C(221) 126(1) yes
O(5) C(211) N(8) 129(1) yes
O(5) C(211) C(201) 122(2) yes
N(8) C(211) C(201) 106(1) yes
N(8) C(212) C(213) 108(2) yes
C(212) C(213) C(214) 105(2) yes
C(213) C(214) C(215) 117(3) yes
C(213) C(214) C(219) 122(3) yes
C(215) C(214) C(219) 119(3) yes
C(214) C(215) C(216) 120(3) yes
C(215) C(216) C(217) 119(3) yes
C(216) C(217) C(218) 121(3) yes
C(217) C(218) C(219) 117(3) yes
C(214) C(219) C(218) 120(4) yes
O(6) C(221) N(9) 135(1) yes
O(6) C(221) C(205) 110(1) yes
N(9) C(221) C(205) 112(1) yes
N(9) C(222) C(223) 112(1) yes
C(222) C(223) C(224) 114(1) yes
C(223) C(224) C(225) 119(1) yes
C(223) C(224) C(229) 120(2) yes
C(225) C(224) C(229) 119(1) yes
C(224) C(225) C(226) 119(2) yes
C(225) C(226) C(227) 119(2) yes
C(226) C(227) C(228) 120(2) yes
C(227) C(228) C(229) 120(2) yes
C(224) C(229) C(228) 120(2) yes
N(10) C(301) C(302) 118(1) yes
N(10) C(301) C(311) 114(1) yes
C(302) C(301) C(311) 127(1) yes
C(301) C(302) C(303) 117(1) yes
C(302) C(303) C(304) 120(1) yes
C(303) C(304) C(305) 121(1) yes
N(10) C(305) C(304) 115(1) yes
N(10) C(305) C(321) 113(1) yes
C(304) C(305) C(321) 130(1) yes
O(7) C(311) N(11) 127(1) yes
O(7) C(311) C(301) 119(1) yes
N(11) C(311) C(301) 112(1) yes
N(11) C(312) C(313) 112(1) yes
C(312) C(313) C(314) 113(1) yes
C(313) C(314) C(315) 117(2) yes
C(313) C(314) C(319) 120(2) yes
C(315) C(314) C(319) 121(3) yes
C(314) C(315) C(316) 120(3) yes
C(315) C(316) C(317) 118(3) yes
C(316) C(317) C(318) 120(4) yes
C(317) C(318) C(319) 119(3) yes
C(314) C(319) C(318) 120(2) yes
O(8) C(321) N(12) 128(1) yes
O(8) C(321) C(305) 115(1) yes
N(12) C(321) C(305) 115(1) yes
N(12) C(322) C(323) 114(1) yes
C(322) C(323) C(324) 110(1) yes
C(323) C(324) C(325) 120(1) yes
C(323) C(324) C(329) 121(1) yes
C(325) C(324) C(329) 118(1) yes
C(324) C(325) C(326) 120(1) yes
C(325) C(326) C(327) 118(2) yes
C(326) C(327) C(328) 121(1) yes
C(327) C(328) C(329) 119(1) yes
C(324) C(329) C(328) 121(1) yes

loop_
_geom_bond_atom_site_label_1
_geom_bond_atom_site_label_2
_geom_bond_distance
_geom_bond_publ_flag
Pd(1) O(8) 2.060(7) yes
Pd(1) N(1) 1.916(9) yes
Pd(1) N(2) 2.00(1) yes
Pd(1) N(3) 2.06(1) yes
Pd(2) O(2) 2.050(10) yes
Pd(2) N(4) 1.91(1) yes
Pd(2) N(5) 1.99(1) yes
Pd(2) N(6) 2.08(1) yes
Pd(3) O(4) 2.05(1) yes
Pd(3) N(7) 1.94(2) yes
Pd(3) N(8) 1.97(2) yes
Pd(3) N(9) 2.05(1) yes
Pd(4) O(6) 2.06(1) yes
Pd(4) N(10) 1.93(1) yes
Pd(4) N(11) 1.99(1) yes
Pd(4) N(12) 2.050(9) yes
Cl(1) C(30) 1.77(5) yes
Cl(2) C(30) 1.78(6) yes
Cl(3) C(30) 1.77(5) yes
O(1) C(11) 1.27(2) yes
O(2) C(21) 1.28(2) yes
O(3) C(111) 1.28(3) yes
O(4) C(121) 1.28(2) yes
O(5) C(211) 1.23(3) yes
O(6) C(221) 1.29(2) yes
O(7) C(311) 1.26(2) yes
O(8) C(321) 1.29(1) yes
N(1) C(1) 1.35(2) yes
N(1) C(5) 1.33(2) yes
N(2) C(11) 1.32(2) yes
N(2) C(12) 1.47(2) yes
N(3) C(21) 1.33(2) yes
N(3) C(22) 1.43(2) yes
N(4) C(101) 1.31(2) yes
N(4) C(105) 1.34(2) yes
N(5) C(111) 1.31(2) yes
N(5) C(112) 1.48(3) yes
N(6) C(121) 1.31(2) yes
N(6) C(122) 1.47(2) yes
N(7) C(201) 1.27(3) yes
N(7) C(205) 1.33(2) yes
N(8) C(211) 1.39(4) yes
N(8) C(212) 1.49(3) yes
N(9) C(221) 1.24(2) yes
N(9) C(222) 1.50(2) yes
N(10) C(301) 1.32(2) yes
N(10) C(305) 1.35(2) yes
N(11) C(311) 1.35(2) yes
N(11) C(312) 1.47(2) yes
N(12) C(321) 1.33(2) yes
N(12) C(322) 1.43(2) yes
C(1) C(2) 1.35(2) yes
C(1) C(11) 1.57(2) yes
C(2) C(3) 1.45(2) yes
C(3) C(4) 1.37(2) yes
C(4) C(5) 1.42(2) yes
C(5) C(21) 1.47(2) yes
C(12) C(13) 1.49(3) yes
C(13) C(14) 1.52(3) yes
C(14) C(15) 1.41(3) yes
C(14) C(19) 1.38(3) yes
C(15) C(16) 1.40(4) yes
C(16) C(17) 1.40(5) yes
C(17) C(18) 1.40(4) yes
C(18) C(19) 1.40(4) yes
C(22) C(23) 1.50(3) yes
C(23) C(24) 1.53(3) yes
C(24) C(25) 1.42(3) yes
C(24) C(29) 1.35(3) yes
C(25) C(26) 1.39(3) yes
C(26) C(27) 1.39(5) yes
C(27) C(28) 1.36(4) yes
C(28) C(29) 1.41(4) yes
C(101) C(102) 1.43(3) yes
C(101) C(111) 1.52(3) yes
C(102) C(103) 1.43(4) yes
C(103) C(104) 1.33(4) yes
C(104) C(105) 1.37(2) yes
C(105) C(121) 1.52(2) yes
C(112) C(113) 1.50(2) yes
C(113) C(114) 1.52(3) yes
C(114) C(115) 1.39(3) yes
C(114) C(119) 1.41(3) yes
C(115) C(116) 1.42(5) yes
C(116) C(117) 1.38(5) yes
C(117) C(118) 1.40(6) yes
C(118) C(119) 1.40(5) yes
C(122) C(123) 1.52(2) yes
C(123) C(124) 1.53(2) yes
C(124) C(125) 1.41(3) yes
C(124) C(129) 1.39(4) yes
C(125) C(126) 1.40(3) yes
C(126) C(127) 1.40(5) yes
C(127) C(128) 1.37(5) yes
C(128) C(129) 1.41(3) yes
C(201) C(202) 1.43(4) yes
C(201) C(211) 1.52(2) yes
C(202) C(203) 1.43(3) yes
C(203) C(204) 1.45(3) yes
C(204) C(205) 1.36(3) yes
C(205) C(221) 1.58(3) yes
C(212) C(213) 1.47(4) yes
C(213) C(214) 1.51(5) yes
C(214) C(215) 1.38(5) yes
C(214) C(219) 1.40(7) yes
C(215) C(216) 1.41(4) yes
C(216) C(217) 1.36(5) yes
C(217) C(218) 1.43(7) yes
C(218) C(219) 1.40(7) yes
C(222) C(223) 1.57(2) yes
C(223) C(224) 1.50(2) yes
C(224) C(225) 1.43(4) yes
C(224) C(229) 1.36(4) yes
C(225) C(226) 1.39(3) yes
C(226) C(227) 1.40(5) yes
C(227) C(228) 1.37(5) yes
C(228) C(229) 1.40(3) yes
C(301) C(302) 1.41(2) yes
C(301) C(311) 1.49(2) yes
C(302) C(303) 1.37(3) yes
C(303) C(304) 1.38(2) yes
C(304) C(305) 1.39(2) yes
C(305) C(321) 1.46(2) yes
C(312) C(313) 1.53(3) yes
C(313) C(314) 1.55(4) yes
C(314) C(315) 1.36(3) yes
C(314) C(319) 1.39(5) yes
C(315) C(316) 1.42(6) yes
C(316) C(317) 1.41(8) yes
C(317) C(318) 1.40(6) yes
C(318) C(319) 1.41(6) yes
C(322) C(323) 1.53(2) yes
C(323) C(324) 1.48(2) yes
C(324) C(325) 1.42(3) yes
C(324) C(329) 1.36(3) yes
C(325) C(326) 1.40(3) yes
C(326) C(327) 1.38(3) yes
C(327) C(328) 1.37(3) yes
C(328) C(329) 1.39(3) yes

loop_
_geom_contact_atom_site_label_1
_geom_contact_atom_site_label_2
_geom_contact_distance
_geom_contact_site_symmetry_2
Cl(1) C(203) 3.49(8) 2_656
O(1) C(304) 3.25(2) 2_665
O(1) C(128) 3.33(3) 2_666
O(1) C(303) 3.37(2) 2_665
O(3) C(126) 3.39(4) 2_766
O(3) C(125) 3.57(3) 2_766
O(5) C(303) 3.54(2) 1_556
O(7) C(203) 3.23(2) 2_655
O(7) C(204) 3.43(2) 2_655
N(1) C(19) 3.44(3) 2_665
N(10) C(319) 3.46(4) 2_655
N(10) C(318) 3.55(4) 2_655
C(5) C(19) 3.60(3) 2_665
C(101) C(114) 3.58(2) 2_766
C(124) C(328) 3.48(3) 2_666
C(129) C(328) 3.57(3) 2_666
C(216) C(228) 3.58(4) 2_756
C(301) C(319) 3.55(4) 2_655
C(301) C(318) 3.59(4) 2_655

loop_
_geom_torsion_atom_site_label_1
_geom_torsion_atom_site_label_2
_geom_torsion_atom_site_label_3
_geom_torsion_atom_site_label_4
_geom_torsion
_geom_torsion_publ_flag
Pd(1) O(8) C(321) N(12) 28(2) yes
Pd(1) O(8) C(321) C(305) -150.1(10) yes
Pd(1) N(1) C(1) C(2) 179(1) yes
Pd(1) N(1) C(1) C(11) 2(1) yes
Pd(1) N(1) C(5) C(4) -178(1) yes
Pd(1) N(1) C(5) C(21) 0(1) yes
Pd(1) N(2) C(11) O(1) 179(1) yes
Pd(1) N(2) C(11) C(1) -1(1) yes
Pd(1) N(2) C(12) C(13) -106(1) yes
Pd(1) N(3) C(21) O(2) 175(1) yes
Pd(1) N(3) C(21) C(5) -1(1) yes
Pd(1) N(3) C(22) C(23) 92(1) yes
Pd(2) O(2) C(21) N(3) -28(2) yes
Pd(2) O(2) C(21) C(5) 149(1) yes
Pd(2) N(4) C(101) C(102) -176(1) yes
Pd(2) N(4) C(101) C(111) 4(1) yes
Pd(2) N(4) C(105) C(104) 178(1) yes
Pd(2) N(4) C(105) C(121) 0(1) yes
Pd(2) N(5) C(111) O(3) -178(1) yes
Pd(2) N(5) C(111) C(101) 4(1) yes
Pd(2) N(5) C(112) C(113) 83(1) yes
Pd(2) N(6) C(121) O(4) -175(1) yes
Pd(2) N(6) C(121) C(105) 4(1) yes
Pd(2) N(6) C(122) C(123) -54(1) yes
Pd(3) O(4) C(121) N(6) 27(2) yes
Pd(3) O(4) C(121) C(105) -152.5(9) yes
Pd(3) N(7) C(201) C(202) -174(1) yes
Pd(3) N(7) C(201) C(211) -3(2) yes
Pd(3) N(7) C(205) C(204) -179(1) yes
Pd(3) N(7) C(205) C(221) 1(1) yes
Pd(3) N(8) C(211) O(5) 177(2) yes
Pd(3) N(8) C(211) C(201) 8(2) yes
Pd(3) N(8) C(212) C(213) -96(2) yes
Pd(3) N(9) C(221) O(6) 172(1) yes
Pd(3) N(9) C(221) C(205) 0(1) yes
Pd(3) N(9) C(222) C(223) 65(1) yes
Pd(4) O(6) C(221) N(9) -31(2) yes
Pd(4) O(6) C(221) C(205) 141(1) yes
Pd(4) N(10) C(301) C(302) -179(1) yes
Pd(4) N(10) C(301) C(311) -1(1) yes
Pd(4) N(10) C(305) C(304) 178.3(10) yes
Pd(4) N(10) C(305) C(321) -1(1) yes
Pd(4) N(11) C(311) O(7) -176(1) yes
Pd(4) N(11) C(311) C(301) 0(1) yes
Pd(4) N(11) C(312) C(313) 94(1) yes
Pd(4) N(12) C(321) O(8) -177(1) yes
Pd(4) N(12) C(321) C(305) 1(1) yes
Pd(4) N(12) C(322) C(323) -88(1) yes
O(1) C(11) N(2) C(12) -3(2) yes
O(1) C(11) C(1) N(1) 178(1) yes
O(1) C(11) C(1) C(2) 0(2) yes
O(2) Pd(2) N(4) C(101) -6(5) yes
O(2) Pd(2) N(4) C(105) 177(4) yes
O(2) Pd(2) N(5) C(111) 177(1) yes
O(2) Pd(2) N(5) C(112) 4(1) yes
O(2) Pd(2) N(6) C(121) 176.8(9) yes
O(2) Pd(2) N(6) C(122) -2(1) yes
O(2) C(21) N(3) C(22) -3(2) yes
O(2) C(21) C(5) N(1) -176(1) yes
O(2) C(21) C(5) C(4) 2(2) yes
O(3) C(111) N(5) C(112) -4(2) yes
O(3) C(111) C(101) N(4) 177(1) yes
O(3) C(111) C(101) C(102) 0(2) yes
O(4) Pd(3) N(7) C(201) 2(12) yes
O(4) Pd(3) N(7) C(205) 174(11) yes
O(4) Pd(3) N(8) C(211) 171(1) yes
O(4) Pd(3) N(8) C(212) -4(1) yes
O(4) Pd(3) N(9) C(221) -179.4(10) yes
O(4) Pd(3) N(9) C(222) 3(1) yes
O(4) C(121) N(6) C(122) 4(2) yes
O(4) C(121) C(105) N(4) 176(1) yes
O(4) C(121) C(105) C(104) -1(2) yes
O(5) C(211) N(8) C(212) -6(3) yes
O(5) C(211) C(201) N(7) -172(2) yes
O(5) C(211) C(201) C(202) -2(3) yes
O(6) Pd(4) N(10) C(301) -54(5) yes
O(6) Pd(4) N(10) C(305) 127(4) yes
O(6) Pd(4) N(11) C(311) 174(1) yes
O(6) Pd(4) N(11) C(312) -6(1) yes
O(6) Pd(4) N(12) C(321) -177.7(9) yes
O(6) Pd(4) N(12) C(322) 0(1) yes
O(6) C(221) N(9) C(222) -10(2) yes
O(6) C(221) C(205) N(7) -175(1) yes
O(6) C(221) C(205) C(204) 5(2) yes
O(7) C(311) N(11) C(312) 4(2) yes
O(7) C(311) C(301) N(10) 178(1) yes
O(7) C(311) C(301) C(302) -3(2) yes
O(8) Pd(1) N(1) C(1) 63(5) yes
O(8) Pd(1) N(1) C(5) -117(4) yes
O(8) Pd(1) N(2) C(11) -172(1) yes
O(8) Pd(1) N(2) C(12) 11(1) yes
O(8) Pd(1) N(3) C(21) 175(1) yes
O(8) Pd(1) N(3) C(22) -4(1) yes
O(8) C(321) N(12) C(322) 3(2) yes
O(8) C(321) C(305) N(10) 179(1) yes
O(8) C(321) C(305) C(304) 0(2) yes
N(1) Pd(1) O(8) C(321) 160(4) yes
N(1) Pd(1) N(2) C(11) 2(1) yes
N(1) Pd(1) N(2) C(12) -173(1) yes
N(1) Pd(1) N(3) C(21) 1(1) yes
N(1) Pd(1) N(3) C(22) -179(1) yes
N(1) C(1) C(2) C(3) 1(2) yes
N(1) C(1) C(11) N(2) 0(2) yes
N(1) C(5) C(4) C(3) -3(2) yes
N(1) C(5) C(21) N(3) 0(2) yes
N(2) Pd(1) O(8) C(321) -134(1) yes
N(2) Pd(1) N(1) C(1) -2(1) yes
N(2) Pd(1) N(1) C(5) 176(1) yes
N(2) Pd(1) N(3) C(21) -4(2) yes
N(2) Pd(1) N(3) C(22) 174(1) yes
N(2) C(11) C(1) C(2) -177(1) yes
N(2) C(12) C(13) C(14) -173(1) yes
N(3) Pd(1) O(8) C(321) 44(1) yes
N(3) Pd(1) N(1) C(1) 179(1) yes
N(3) Pd(1) N(1) C(5) -1(1) yes
N(3) Pd(1) N(2) C(11) 8(2) yes
N(3) Pd(1) N(2) C(12) -167(1) yes
N(3) C(21) C(5) C(4) 179(1) yes
N(3) C(22) C(23) C(24) 178(1) yes
N(4) Pd(2) O(2) C(21) 139(4) yes
N(4) Pd(2) N(5) C(111) -1(1) yes
N(4) Pd(2) N(5) C(112) -175(1) yes
N(4) Pd(2) N(6) C(121) -3.6(9) yes
N(4) Pd(2) N(6) C(122) 176(1) yes
N(4) C(101) C(102) C(103) -2(2) yes
N(4) C(101) C(111) N(5) -6(1) yes
N(4) C(105) C(104) C(103) 0(2) yes
N(4) C(105) C(121) N(6) -2(1) yes
N(5) Pd(2) O(2) C(21) 135(1) yes
N(5) Pd(2) N(4) C(101) -2.0(10) yes
N(5) Pd(2) N(4) C(105) -178(1) yes
N(5) Pd(2) N(6) C(121) -4(1) yes
N(5) Pd(2) N(6) C(122) 176(1) yes
N(5) C(111) C(101) C(102) 175(1) yes
N(5) C(112) C(113) C(114) -172(1) yes
N(6) Pd(2) O(2) C(21) -45(1) yes
N(6) Pd(2) N(4) C(101) 178(1) yes
N(6) Pd(2) N(4) C(105) 2.0(9) yes
N(6) Pd(2) N(5) C(111) -1(2) yes
N(6) Pd(2) N(5) C(112) -174(1) yes
N(6) C(121) C(105) C(104) 178(1) yes
N(6) C(122) C(123) C(124) -59(2) yes
N(7) Pd(3) O(4) C(121) -120(11) yes
N(7) Pd(3) N(8) C(211) -8(1) yes
N(7) Pd(3) N(8) C(212) 175(1) yes
N(7) Pd(3) N(9) C(221) 0(1) yes
N(7) Pd(3) N(9) C(222) -176(1) yes
N(7) C(201) C(202) C(203) -13(3) yes
N(7) C(201) C(211) N(8) -3(2) yes
N(7) C(205) C(204) C(203) 1(2) yes
N(7) C(205) C(221) N(9) -1(1) yes
N(8) Pd(3) O(4) C(121) -124(1) yes
N(8) Pd(3) N(7) C(201) 6(1) yes
N(8) Pd(3) N(7) C(205) 178(1) yes
N(8) Pd(3) N(9) C(221) 0(2) yes
N(8) Pd(3) N(9) C(222) -176(1) yes
N(8) C(211) C(201) C(202) 167(2) yes
N(8) C(212) C(213) C(214) 178(2) yes
N(9) Pd(3) O(4) C(121) 55(1) yes
N(9) Pd(3) N(7) C(201) -173(1) yes
N(9) Pd(3) N(7) C(205) -1(1) yes
N(9) Pd(3) N(8) C(211) -7(3) yes
N(9) Pd(3) N(8) C(212) 176(1) yes
N(9) C(221) C(205) C(204) 179(1) yes
N(9) C(222) C(223) C(224) 68(2) yes
N(10) Pd(4) O(6) C(221) -172(4) yes
N(10) Pd(4) N(11) C(311) -1(1) yes
N(10) Pd(4) N(11) C(312) 177(1) yes
N(10) Pd(4) N(12) C(321) -1.8(9) yes
N(10) Pd(4) N(12) C(322) 176(1) yes
N(10) C(301) C(302) C(303) 0(2) yes
N(10) C(301) C(311) N(11) 0(1) yes
N(10) C(305) C(304) C(303) 1(2) yes
N(10) C(305) C(321) N(12) 0(1) yes
N(11) Pd(4) O(6) C(221) 132(1) yes
N(11) Pd(4) N(10) C(301) 1(1) yes
N(11) Pd(4) N(10) C(305) -177.1(10) yes
N(11) Pd(4) N(12) C(321) 1(2) yes
N(11) Pd(4) N(12) C(322) -179(1) yes
N(11) C(311) C(301) C(302) 178(1) yes
N(11) C(312) C(313) C(314) -154(1) yes
N(12) Pd(4) O(6) C(221) -47(1) yes
N(12) Pd(4) N(10) C(301) -179(1) yes
N(12) Pd(4) N(10) C(305) 1.7(9) yes
N(12) Pd(4) N(11) C(311) -4(2) yes
N(12) Pd(4) N(11) C(312) 173(1) yes
N(12) C(321) C(305) C(304) -179(1) yes
N(12) C(322) C(323) C(324) -177(1) yes
C(1) N(1) C(5) C(4) 0(2) yes
C(1) N(1) C(5) C(21) -179(1) yes
C(1) C(2) C(3) C(4) -4(2) yes
C(1) C(11) N(2) C(12) 174(1) yes
C(2) C(1) N(1) C(5) 0(2) yes
C(2) C(3) C(4) C(5) 5(2) yes
C(3) C(2) C(1) C(11) 178(1) yes
C(3) C(4) C(5) C(21) 177(1) yes
C(5) N(1) C(1) C(11) -177(1) yes
C(5) C(21) N(3) C(22) 178(1) yes
C(11) N(2) C(12) C(13) 77(1) yes
C(12) C(13) C(14) C(15) 68(2) yes
C(12) C(13) C(14) C(19) -106(2) yes
C(13) C(14) C(15) C(16) -174(2) yes
C(13) C(14) C(19) C(18) 175(2) yes
C(14) C(15) C(16) C(17) -3(5) yes
C(14) C(19) C(18) C(17) 3(4) yes
C(15) C(14) C(19) C(18) 0(3) yes
C(15) C(16) C(17) C(18) 6(6) yes
C(16) C(15) C(14) C(19) 0(4) yes
C(16) C(17) C(18) C(19) -6(5) yes
C(21) N(3) C(22) C(23) -87(1) yes
C(22) C(23) C(24) C(25) 82(2) yes
C(22) C(23) C(24) C(29) -92(2) yes
C(23) C(24) C(25) C(26) -176(2) yes
C(23) C(24) C(29) C(28) 175(3) yes
C(24) C(25) C(26) C(27) 1(5) yes
C(24) C(29) C(28) C(27) 0(5) yes
C(25) C(24) C(29) C(28) 0(4) yes
C(25) C(26) C(27) C(28) -1(6) yes
C(26) C(25) C(24) C(29) -1(4) yes
C(26) C(27) C(28) C(29) 0(6) yes
C(101) N(4) C(105) C(104) 2(2) yes
C(101) N(4) C(105) C(121) -176(1) yes
C(101) C(102) C(103) C(104) 4(3) yes
C(101) C(111) N(5) C(112) 178(1) yes
C(102) C(101) N(4) C(105) 0(2) yes
C(102) C(103) C(104) C(105) -2(3) yes
C(103) C(102) C(101) C(111) 175(1) yes
C(103) C(104) C(105) C(121) 178(1) yes
C(105) N(4) C(101) C(111) -179(1) yes
C(105) C(121) N(6) C(122) -175(1) yes
C(111) N(5) C(112) C(113) -90(1) yes
C(112) C(113) C(114) C(115) -81(1) yes
C(112) C(113) C(114) C(119) 88(2) yes
C(113) C(114) C(115) C(116) 175(1) yes
C(113) C(114) C(119) C(118) -177(2) yes
C(114) C(115) C(116) C(117) 0(3) yes
C(114) C(119) C(118) C(117) 4(4) yes
C(115) C(114) C(119) C(118) -8(3) yes
C(115) C(116) C(117) C(118) -4(4) yes
C(116) C(115) C(114) C(119) 5(2) yes
C(116) C(117) C(118) C(119) 1(5) yes
C(121) N(6) C(122) C(123) 125(1) yes
C(122) C(123) C(124) C(125) 113(2) yes
C(122) C(123) C(124) C(129) -71(2) yes
C(123) C(124) C(125) C(126) 176(1) yes
C(123) C(124) C(129) C(128) -177(1) yes
C(124) C(125) C(126) C(127) 0(3) yes
C(124) C(129) C(128) C(127) 0(3) yes
C(125) C(124) C(129) C(128) -2(3) yes
C(125) C(126) C(127) C(128) -1(4) yes
C(126) C(125) C(124) C(129) 2(2) yes
C(126) C(127) C(128) C(129) 1(4) yes
C(201) N(7) C(205) C(204) -7(2) yes
C(201) N(7) C(205) C(221) 173(1) yes
C(201) C(202) C(203) C(204) 8(3) yes
C(201) C(211) N(8) C(212) -175(1) yes
C(202) C(201) N(7) C(205) 14(3) yes
C(202) C(203) C(204) C(205) -2(3) yes
C(203) C(202) C(201) C(211) 175(2) yes
C(203) C(204) C(205) C(221) -179(1) yes
C(205) N(7) C(201) C(211) -175(1) yes
C(205) C(221) N(9) C(222) 177(1) yes
C(211) N(8) C(212) C(213) 87(2) yes
C(212) C(213) C(214) C(215) -144(4) yes
C(212) C(213) C(214) C(219) 32(6) yes
C(213) C(214) C(215) C(216) 175(4) yes
C(213) C(214) C(219) C(218) -175(5) yes
C(214) C(215) C(216) C(217) 0(7) yes
C(214) C(219) C(218) C(217) 0(9) yes
C(215) C(214) C(219) C(218) 1(9) yes
C(215) C(216) C(217) C(218) 2(7) yes
C(216) C(215) C(214) C(219) -1(8) yes
C(216) C(217) C(218) C(219) -3(8) yes
C(221) N(9) C(222) C(223) -111(1) yes
C(222) C(223) C(224) C(225) -79(2) yes
C(222) C(223) C(224) C(229) 101(2) yes
C(223) C(224) C(225) C(226) 179(1) yes
C(223) C(224) C(229) C(228) -179(2) yes
C(224) C(225) C(226) C(227) 3(3) yes
C(224) C(229) C(228) C(227) -2(4) yes
C(225) C(224) C(229) C(228) 1(3) yes
C(225) C(226) C(227) C(228) -5(4) yes
C(226) C(225) C(224) C(229) -1(2) yes
C(226) C(227) C(228) C(229) 4(4) yes
C(301) N(10) C(305) C(304) 0(1) yes
C(301) N(10) C(305) C(321) -179(1) yes
C(301) C(302) C(303) C(304) 0(2) yes
C(301) C(311) N(11) C(312) -178(1) yes
C(302) C(301) N(10) C(305) -1(2) yes
C(302) C(303) C(304) C(305) -1(2) yes
C(303) C(302) C(301) C(311) -177(1) yes
C(303) C(304) C(305) C(321) -178(1) yes
C(305) N(10) C(301) C(311) 177(1) yes
C(305) C(321) N(12) C(322) -177(1) yes
C(311) N(11) C(312) C(313) -86(1) yes
C(312) C(313) C(314) C(315) -85(2) yes
C(312) C(313) C(314) C(319) 92(2) yes
C(313) C(314) C(315) C(316) 177(2) yes
C(313) C(314) C(319) C(318) -179(2) yes
C(314) C(315) C(316) C(317) 1(5) yes
C(314) C(319) C(318) C(317) 1(5) yes
C(315) C(314) C(319) C(318) 0(4) yes
C(315) C(316) C(317) C(318) -1(7) yes
C(316) C(315) C(314) C(319) 0(4) yes
C(316) C(317) C(318) C(319) 0(6) yes
C(321) N(12) C(322) C(323) 89(1) yes
C(322) C(323) C(324) C(325) -80(2) yes
C(322) C(323) C(324) C(329) 95(2) yes
C(323) C(324) C(325) C(326) 177(2) yes
C(323) C(324) C(329) C(328) 179(2) yes
C(324) C(325) C(326) C(327) 0(4) yes
C(324) C(329) C(328) C(327) 4(4) yes
C(325) C(324) C(329) C(328) -4(3) yes
C(325) C(326) C(327) C(328) 0(4) yes
C(326) C(325) C(324) C(329) 1(3) yes
C(326) C(327) C(328) C(329) -2(4) yes
C(326) C(327) C(328) C(329) -2(4) yes

loop_
_cod_changelog_entry_id
_cod_changelog_entry_author
_cod_changelog_entry_date
_cod_changelog_entry_text
1 'Vaitkus, Antanas' 2022-05-06T22:35:00+03:00 'Updated bibliographic information.'
2 'Vaitkus, Antanas' 2022-05-07T03:45:00+03:00
;
 Replaced the '&#x00A5;' sequences with backslash symbols ('\')
 in multiple data values.
;
